data_4074656
loop_
_publ_author_name
'Hanasaka, Fumihiro'
'Tanabe, Yusuke'
'Fujita, Ken-ichi'
'Yamaguchi, Ryohei'

_publ_section_title
;
 Synthesis of New Iridium N-Heterocyclic Carbene Complexes and Facile
 Intramolecular Alkyl C&#x2212;H Bond Activation Reactions of the Carbene
 Ligand
;
_journal_issue 4
_journal_name_full Organometallics
_journal_page_first 826
_journal_paper_doi 10.1021/om050723x
_journal_volume 25
_journal_year 2006
_chemical_formula_moiety 'C21 H34 Cl Ir N2 '
_chemical_formula_sum 'C21 H34 Cl Ir N2'
_chemical_formula_weight 542.19
_space_group_IT_number 61
_symmetry_cell_setting orthorhombic
_symmetry_Int_Tables_number 61
_symmetry_space_group_name_Hall '-P 2ac 2ab'
_symmetry_space_group_name_H-M 'P b c a'
_cell_angle_alpha 90
_cell_angle_beta 90
_cell_angle_gamma 90
_cell_formula_units_Z 8
_cell_length_a 31.612(3)
_cell_length_b 16.459(2)
_cell_length_c 8.331(2)
_cell_measurement_reflns_used 25
_cell_measurement_temperature 291.2
_cell_measurement_theta_max 15.0
_cell_measurement_theta_min 14.4
_cell_volume 4334.6(12)
_computing_cell_refinement 'MSC/AFC Diffractometer Control'
_computing_data_collection 'MSC/AFC Diffractometer Control'
_computing_data_reduction 'teXsan for Windows version 1.06'
_computing_publication_material 'teXsan for Windows version 1.06'
_computing_structure_refinement 'teXsan for Windows version 1.06'
_computing_structure_solution
;
DIRDIF92 PATTY (Beurskens, 1992)
;
_diffrn_ambient_temperature 291.2
_diffrn_measurement_device 'Rigaku AFC5S'
_diffrn_measurement_method \w-2\q
_diffrn_orient_matrix_UB_11 0.02602
_diffrn_orient_matrix_UB_12 -0.00249
_diffrn_orient_matrix_UB_13 0.06807
_diffrn_orient_matrix_UB_21 -0.01781
_diffrn_orient_matrix_UB_22 0.00492
_diffrn_orient_matrix_UB_23 0.09872
_diffrn_orient_matrix_UB_31 -0.00252
_diffrn_orient_matrix_UB_32 -0.06051
_diffrn_orient_matrix_UB_33 0.00522
_diffrn_radiation_detector 'scintillation counter'
_diffrn_radiation_monochromator graphite
_diffrn_radiation_source 'X-ray tube'
_diffrn_radiation_type 'Mo K\a'
_diffrn_radiation_wavelength 0.7107
_diffrn_reflns_av_R_equivalents 0.00000
_diffrn_reflns_av_sigmaI/netI 0.044
_diffrn_reflns_limit_h_max 41
_diffrn_reflns_limit_h_min 0
_diffrn_reflns_limit_k_max 0
_diffrn_reflns_limit_k_min -21
_diffrn_reflns_limit_l_max 0
_diffrn_reflns_limit_l_min -10
_diffrn_reflns_number 5592
_diffrn_reflns_reduction_process 'Lp corrections applied'
_diffrn_reflns_theta_max 27.49
_diffrn_reflns_theta_min 2.53
_diffrn_standards_decay_% -0.62
_diffrn_standards_interval_count 150
_diffrn_standards_number 3
_exptl_absorpt_coefficient_mu 6.307
_exptl_absorpt_correction_T_max 1.000
_exptl_absorpt_correction_T_min 0.549
_exptl_absorpt_correction_type
;
PSI scans (North,Phillips & Matthews, 1968)
;
_exptl_crystal_colour yellow
_exptl_crystal_density_diffrn 1.661
_exptl_crystal_density_meas ?
_exptl_crystal_description block
_exptl_crystal_F_000 2144.00
_exptl_crystal_size_max 0.40
_exptl_crystal_size_mid 0.30
_exptl_crystal_size_min 0.20
_refine_diff_density_max 0.85
_refine_diff_density_min -1.05
_refine_ls_extinction_method none
_refine_ls_goodness_of_fit_all 1.457
_refine_ls_goodness_of_fit_ref 1.460
_refine_ls_hydrogen_treatment noref
_refine_ls_matrix_type full
_refine_ls_number_constraints 0
_refine_ls_number_parameters 226
_refine_ls_number_reflns 3205
_refine_ls_number_restraints 0
_refine_ls_R_factor_all 0.0309
_refine_ls_R_factor_gt 0.0310
_refine_ls_shift/su_max 0.0000
_refine_ls_shift/su_mean 0.0000
_refine_ls_structure_factor_coef F
_refine_ls_weighting_details 'w = 1/[\s^2^(Fo) + 0.00022|Fo|^2^]'
_refine_ls_weighting_scheme sigma
_refine_ls_wR_factor_all 0.0350
_refine_ls_wR_factor_ref 0.0350
_reflns_number_gt 3205
_reflns_number_total 5592
_reflns_threshold_expression I>3.00\s(I)
_cod_data_source_file om050723xsi20051217_125838.cif
_cod_data_source_block '_Complex_2_____'
_cod_depositor_comments
;
The following automatic conversions were performed:

'_exptl_crystal_density_meas' value 'not measured' was changed to '?'
- the value is perceived as not measured.

Automatic conversion script
Id: cif_fix_values 3008 2015-01-20 13:52:24Z robertas 
;
_cod_original_cell_volume 4335(1)
_cod_original_sg_symbol_H-M 'P b c a    '
_cod_original_formula_sum 'C21 H34 Cl Ir N2 '
_cod_database_code 4074656

loop_
_symmetry_equiv_pos_as_xyz
'   +x,   +y,   +z'
'1/2+x,1/2-y,   -z'
'   -x,1/2+y,1/2-z'
'1/2-x,   -y,1/2+z'
'   -x,   -y,   -z'
'1/2-x,1/2+y,   +z'
'   +x,1/2-y,1/2+z'
'1/2+x,   +y,1/2-z'

loop_
_atom_site_label
_atom_site_fract_x
_atom_site_fract_y
_atom_site_fract_z
_atom_site_U_iso_or_equiv
_atom_site_occupancy
_atom_site_adp_type
_atom_site_calc_flag
Ir(1) 0.114388(6) 0.02035(1) 0.17719(2) 0.03985(5) 1.000 Uani d
Cl(1) 0.15867(5) 0.00019(8) -0.0570(2) 0.0634(5) 1.000 Uani d
N(1) 0.1030(1) -0.1555(3) 0.1983(5) 0.042(1) 1.000 Uani d
N(2) 0.1635(1) -0.1316(2) 0.3047(5) 0.035(1) 1.000 Uani d
C(1) 0.1298(1) -0.0942(3) 0.2369(6) 0.037(1) 1.000 Uani d
C(2) 0.1573(2) -0.2164(3) 0.3070(6) 0.044(1) 1.000 Uani d
C(3) 0.1194(2) -0.2310(3) 0.2399(7) 0.046(1) 1.000 Uani d
C(4) 0.0616(2) -0.1323(4) 0.1280(7) 0.056(2) 1.000 Uani d
C(5) 0.2022(2) -0.0870(3) 0.3476(6) 0.045(1) 1.000 Uani d
C(6) 0.0978(2) -0.3085(3) 0.1987(7) 0.063(2) 1.000 Uani d
C(7) 0.1874(2) -0.2763(3) 0.3771(7) 0.059(2) 1.000 Uani d
C(8) 0.0286(2) -0.1362(5) 0.264(1) 0.085(2) 1.000 Uani d
C(9) 0.2380(2) -0.1069(4) 0.2312(8) 0.063(2) 1.000 Uani d
C(10) 0.2153(2) -0.0972(4) 0.5211(8) 0.068(2) 1.000 Uani d
C(11) 0.0985(4) 0.0815(4) 0.3938(9) 0.106(3) 1.000 Uani d
C(12) 0.1375(4) 0.1058(6) 0.370(2) 0.134(5) 1.000 Uani d
C(13) 0.1393(3) 0.1453(5) 0.226(1) 0.103(3) 1.000 Uani d
C(14) 0.0957(3) 0.1487(4) 0.1606(8) 0.074(2) 1.000 Uani d
C(15) 0.0717(2) 0.1089(4) 0.2803(9) 0.064(2) 1.000 Uani d
C(16) 0.0841(7) 0.0431(6) 0.553(1) 0.298(8) 1.000 Uani d
C(17) 0.1758(6) 0.1004(9) 0.478(3) 0.40(1) 1.000 Uani d
C(18) 0.1759(5) 0.1808(8) 0.141(3) 0.36(1) 1.000 Uani d
C(19) 0.0794(6) 0.1913(6) 0.019(1) 0.257(7) 1.000 Uani d
C(20) 0.0246(3) 0.1047(7) 0.286(2) 0.219(6) 1.000 Uani d
C(21) 0.0676(2) -0.0479(4) 0.0578(7) 0.056(2) 1.000 Uani d
H(1) 0.0901 -0.3358 0.2945 0.075 1.000 Uiso c
H(2) 0.0737 -0.2975 0.1360 0.075 1.000 Uiso c
H(3) 0.1170 -0.3422 0.1392 0.075 1.000 Uiso c
H(4) 0.1857 -0.2746 0.4911 0.072 1.000 Uiso c
H(5) 0.1802 -0.3296 0.3413 0.072 1.000 Uiso c
H(6) 0.2154 -0.2639 0.3443 0.072 1.000 Uiso c
H(7) 0.0542 -0.1682 0.0447 0.068 1.000 Uiso c
H(8) 0.0407 -0.1137 0.3591 0.104 1.000 Uiso c
H(9) 0.0043 -0.1063 0.2351 0.104 1.000 Uiso c
H(10) 0.0216 -0.1912 0.2820 0.104 1.000 Uiso c
H(11) 0.1961 -0.0310 0.3326 0.053 1.000 Uiso c
H(12) 0.1934 -0.0790 0.5891 0.083 1.000 Uiso c
H(13) 0.2208 -0.1534 0.5416 0.083 1.000 Uiso c
H(14) 0.2404 -0.0671 0.5406 0.083 1.000 Uiso c
H(15) 0.2357 -0.1626 0.1981 0.074 1.000 Uiso c
H(16) 0.2363 -0.0731 0.1394 0.074 1.000 Uiso c
H(17) 0.2645 -0.0994 0.2828 0.074 1.000 Uiso c
H(18) 0.0413 -0.0191 0.0601 0.067 1.000 Uiso c
H(19) 0.0755 -0.0534 -0.0547 0.067 1.000 Uiso c
H(20) 0.0618 0.2358 0.0509 0.286 1.000 Uiso c
H(21) 0.1017 0.2111 -0.0459 0.286 1.000 Uiso c
H(22) 0.0624 0.1547 -0.0439 0.286 1.000 Uiso c
H(23) 0.1860 0.0484 0.4860 0.407 1.000 Uiso c
H(24) 0.1994 0.1341 0.4273 0.407 1.000 Uiso c
H(25) 0.1703 0.1251 0.5764 0.407 1.000 Uiso c
H(26) 0.0137 0.1235 0.3876 0.233 1.000 Uiso c
H(27) 0.0118 0.1348 0.2029 0.233 1.000 Uiso c
H(28) 0.0147 0.0482 0.2756 0.233 1.000 Uiso c
H(29) 0.1943 0.1382 0.1056 0.355 1.000 Uiso c
H(30) 0.1707 0.2195 0.0760 0.355 1.000 Uiso c
H(31) 0.1945 0.2053 0.2363 0.355 1.000 Uiso c
H(32) 0.0525 0.0582 0.5692 0.313 1.000 Uiso c
H(33) 0.0820 -0.0163 0.5462 0.313 1.000 Uiso c
H(34) 0.0975 0.0582 0.6440 0.313 1.000 Uiso c

loop_
_atom_site_aniso_label
_atom_site_aniso_U_11
_atom_site_aniso_U_22
_atom_site_aniso_U_33
_atom_site_aniso_U_12
_atom_site_aniso_U_13
_atom_site_aniso_U_23
Ir(1) 0.0407(1) 0.0364(1) 0.0424(1) 0.00386(9) -0.0061(1) -0.0042(1)
Cl(1) 0.083(1) 0.0589(9) 0.0480(9) 0.0009(7) 0.0159(8) 0.0058(7)
N(1) 0.040(2) 0.040(2) 0.047(3) -0.010(2) 0.004(2) -0.008(2)
N(2) 0.037(2) 0.032(2) 0.036(2) -0.001(2) 0.002(2) -0.002(2)
C(1) 0.041(3) 0.039(3) 0.032(3) -0.001(2) 0.005(2) -0.004(2)
C(2) 0.054(3) 0.038(2) 0.038(3) -0.002(2) 0.011(3) 0.005(3)
C(3) 0.063(3) 0.035(3) 0.040(3) -0.008(2) 0.016(3) -0.001(2)
C(4) 0.037(3) 0.067(4) 0.065(4) -0.009(3) -0.010(3) -0.013(3)
C(5) 0.045(3) 0.036(3) 0.053(4) 0.003(2) -0.003(3) 0.003(3)
C(6) 0.077(4) 0.044(3) 0.068(5) -0.021(3) 0.011(3) -0.006(3)
C(7) 0.079(4) 0.039(3) 0.057(4) 0.010(3) 0.006(3) 0.010(3)
C(8) 0.045(3) 0.107(6) 0.105(6) -0.015(4) 0.005(4) -0.013(5)
C(9) 0.041(3) 0.066(4) 0.082(5) -0.002(3) 0.010(3) 0.003(4)
C(10) 0.079(4) 0.069(4) 0.056(4) -0.000(3) -0.021(3) -0.004(4)
C(11) 0.23(1) 0.049(4) 0.037(4) 0.052(6) -0.005(6) -0.008(3)
C(12) 0.112(7) 0.073(6) 0.22(1) 0.052(6) -0.107(9) -0.087(7)
C(13) 0.076(5) 0.057(5) 0.18(1) -0.029(4) 0.059(7) -0.059(6)
C(14) 0.136(6) 0.036(3) 0.052(4) 0.025(4) -0.013(4) -0.000(3)
C(15) 0.055(3) 0.056(4) 0.081(5) 0.002(3) 0.012(3) -0.026(4)
C(16) 0.76(4) 0.071(7) 0.062(7) 0.07(1) 0.11(1) -0.007(5)
C(17) 0.40(2) 0.22(1) 0.57(3) 0.22(2) -0.43(2) -0.27(2)
C(18) 0.24(1) 0.15(1) 0.69(4) -0.14(1) 0.34(2) -0.21(2)
C(19) 0.63(3) 0.077(6) 0.066(6) 0.11(1) -0.08(1) 0.003(6)
C(20) 0.059(5) 0.16(1) 0.44(2) -0.008(6) 0.063(8) -0.17(1)
C(21) 0.054(3) 0.064(4) 0.050(4) 0.007(3) -0.016(3) -0.013(3)

loop_
_atom_type_symbol
_atom_type_oxidation_number
_atom_type_number_in_cell
_atom_type_scat_dispersion_real
_atom_type_scat_dispersion_imag
_atom_type_scat_source
C 0 168 0.002 0.002
;International Tables for Crystallography
(1992, Vol. C, Table 6.1.1.2)
;
H 0 272 0.000 0.000
;International Tables for Crystallography
(1992, Vol. C, Table 6.1.1.2)
;
N 0 16 0.004 0.003
;International Tables for Crystallography
(1992, Vol. C, Table 6.1.1.2)
;
Ir 0 8 -2.066 7.990
;International Tables for Crystallography
(1992, Vol. C, Tables 4.2.6.8 and 6.1.1.1)
;
Cl 0 8 0.132 0.159
;International Tables for Crystallography
(1992, Vol. C, Tables 4.2.6.8 and 6.1.1.1)
;

loop_
_geom_angle_atom_site_label_1
_geom_angle_atom_site_label_2
_geom_angle_atom_site_label_3
_geom_angle
_geom_angle_publ_flag
Cl(1) Ir(1) C(1) 86.0(2) ?
Cl(1) Ir(1) C(11) 152.1(4) ?
Cl(1) Ir(1) C(12) 118.1(5) ?
Cl(1) Ir(1) C(13) 93.9(3) ?
Cl(1) Ir(1) C(14) 103.7(2) ?
Cl(1) Ir(1) C(15) 140.5(3) ?
Cl(1) Ir(1) C(21) 87.3(2) ?
C(1) Ir(1) C(11) 106.9(3) ?
C(1) Ir(1) C(12) 109.2(4) ?
C(1) Ir(1) C(13) 137.0(4) ?
C(1) Ir(1) C(14) 169.2(3) ?
C(1) Ir(1) C(15) 133.2(3) ?
C(1) Ir(1) C(21) 77.7(2) ?
C(11) Ir(1) C(12) 34.6(5) ?
C(11) Ir(1) C(13) 59.7(4) ?
C(11) Ir(1) C(14) 62.3(3) ?
C(11) Ir(1) C(15) 36.6(3) ?
C(11) Ir(1) C(21) 119.2(5) ?
C(12) Ir(1) C(13) 35.5(4) ?
C(12) Ir(1) C(14) 62.2(4) ?
C(12) Ir(1) C(15) 59.9(3) ?
C(12) Ir(1) C(21) 153.6(5) ?
C(13) Ir(1) C(14) 39.0(4) ?
C(13) Ir(1) C(15) 61.9(3) ?
C(13) Ir(1) C(21) 145.2(5) ?
C(14) Ir(1) C(15) 37.8(3) ?
C(14) Ir(1) C(21) 107.1(3) ?
C(15) Ir(1) C(21) 96.2(3) ?
C(1) N(1) C(3) 111.8(5) ?
C(1) N(1) C(4) 117.0(5) ?
C(3) N(1) C(4) 131.1(5) ?
C(1) N(2) C(2) 110.3(5) ?
C(1) N(2) C(5) 122.0(5) ?
C(2) N(2) C(5) 127.2(5) ?
Ir(1) C(1) N(1) 119.1(4) ?
Ir(1) C(1) N(2) 136.1(4) ?
N(1) C(1) N(2) 104.7(5) ?
N(2) C(2) C(3) 107.1(5) ?
N(2) C(2) C(7) 125.0(6) ?
C(3) C(2) C(7) 127.8(6) ?
N(1) C(3) C(2) 106.0(5) ?
N(1) C(3) C(6) 122.5(6) ?
C(2) C(3) C(6) 131.3(6) ?
N(1) C(4) C(8) 107.3(6) ?
N(1) C(4) C(21) 106.2(5) ?
N(1) C(4) H(7) 110.5 no
C(8) C(4) C(21) 113.9(6) ?
C(8) C(4) H(7) 110.2 no
C(21) C(4) H(7) 108.7 no
N(2) C(5) C(9) 110.8(5) ?
N(2) C(5) C(10) 113.8(5) ?
N(2) C(5) H(11) 106.4 no
C(9) C(5) C(10) 112.4(5) ?
C(9) C(5) H(11) 106.0 no
C(10) C(5) H(11) 106.8 no
C(3) C(6) H(1) 109.3 no
C(3) C(6) H(2) 109.6 no
C(3) C(6) H(3) 108.9 no
H(1) C(6) H(2) 110.7 no
H(1) C(6) H(3) 108.9 no
H(2) C(6) H(3) 109.6 no
C(2) C(7) H(4) 109.7 no
C(2) C(7) H(5) 109.6 no
C(2) C(7) H(6) 109.9 no
H(4) C(7) H(5) 108.9 no
H(4) C(7) H(6) 109.5 no
H(5) C(7) H(6) 109.2 no
C(4) C(8) H(8) 108.7 no
C(4) C(8) H(9) 110.2 no
C(4) C(8) H(10) 108.5 no
H(8) C(8) H(9) 109.5 no
H(8) C(8) H(10) 109.3 no
H(9) C(8) H(10) 110.6 no
C(5) C(9) H(15) 109.3 no
C(5) C(9) H(16) 110.1 no
C(5) C(9) H(17) 109.8 no
H(15) C(9) H(16) 108.9 no
H(15) C(9) H(17) 108.8 no
H(16) C(9) H(17) 109.9 no
C(5) C(10) H(12) 109.8 no
C(5) C(10) H(13) 109.1 no
C(5) C(10) H(14) 109.5 no
H(12) C(10) H(13) 109.5 no
H(12) C(10) H(14) 110.1 no
H(13) C(10) H(14) 108.8 no
Ir(1) C(11) C(12) 78.1(7) ?
Ir(1) C(11) C(15) 73.2(5) ?
Ir(1) C(11) C(16) 127.5(7) ?
C(12) C(11) C(15) 113(1) ?
C(12) C(11) C(16) 122(2) ?
C(15) C(11) C(16) 124(2) ?
Ir(1) C(12) C(11) 67.2(5) ?
Ir(1) C(12) C(13) 71.6(6) ?
Ir(1) C(12) C(17) 130.3(7) ?
C(11) C(12) C(13) 108(1) ?
C(11) C(12) C(17) 130(2) ?
C(13) C(12) C(17) 121(2) ?
Ir(1) C(13) C(12) 73.0(5) ?
Ir(1) C(13) C(14) 69.0(4) ?
Ir(1) C(13) C(18) 123.7(7) ?
C(12) C(13) C(14) 107.5(9) ?
C(12) C(13) C(18) 130(2) ?
C(14) C(13) C(18) 123(2) ?
Ir(1) C(14) C(13) 72.0(4) ?
Ir(1) C(14) C(15) 69.8(4) ?
Ir(1) C(14) C(19) 127.2(6) ?
C(13) C(14) C(15) 102.9(7) ?
C(13) C(14) C(19) 130(1) ?
C(15) C(14) C(19) 127(1) ?
Ir(1) C(15) C(11) 70.2(5) ?
Ir(1) C(15) C(14) 72.4(4) ?
Ir(1) C(15) C(20) 127.1(6) ?
C(11) C(15) C(14) 108.3(8) ?
C(11) C(15) C(20) 126(1) ?
C(14) C(15) C(20) 125(1) ?
C(11) C(16) H(32) 107.3 no
C(11) C(16) H(33) 112.0 no
C(11) C(16) H(34) 118.1 no
H(32) C(16) H(33) 100.5 no
H(32) C(16) H(34) 106.2 no
H(33) C(16) H(34) 111.0 no
C(12) C(17) H(23) 112.3 no
C(12) C(17) H(24) 107.9 no
C(12) C(17) H(25) 110.4 no
H(23) C(17) H(24) 106.3 no
H(23) C(17) H(25) 114.2 no
H(24) C(17) H(25) 105.3 no
C(13) C(18) H(29) 109.5 no
C(13) C(18) H(30) 116.6 no
C(13) C(18) H(31) 103.4 no
H(29) C(18) H(30) 117.6 no
H(29) C(18) H(31) 100.0 no
H(30) C(18) H(31) 107.4 no
C(14) C(19) H(20) 110.3 no
C(14) C(19) H(21) 111.2 no
C(14) C(19) H(22) 109.6 no
H(20) C(19) H(21) 109.2 no
H(20) C(19) H(22) 107.8 no
H(21) C(19) H(22) 108.6 no
C(15) C(20) H(26) 111.5 no
C(15) C(20) H(27) 112.5 no
C(15) C(20) H(28) 111.0 no
H(26) C(20) H(27) 108.8 no
H(26) C(20) H(28) 105.3 no
H(27) C(20) H(28) 107.5 no
Ir(1) C(21) C(4) 113.1(4) ?
Ir(1) C(21) H(18) 109.7 no
Ir(1) C(21) H(19) 108.8 no
C(4) C(21) H(18) 109.7 no
C(4) C(21) H(19) 108.5 no
H(18) C(21) H(19) 106.9 no

loop_
_geom_bond_atom_site_label_1
_geom_bond_atom_site_label_2
_geom_bond_distance
_geom_bond_publ_flag
Ir(1) Cl(1) 2.424(2) ?
Ir(1) C(1) 2.010(6) ?
Ir(1) C(11) 2.126(8) ?
Ir(1) C(12) 2.26(1) ?
Ir(1) C(13) 2.239(8) ?
Ir(1) C(14) 2.198(7) ?
Ir(1) C(15) 2.164(7) ?
Ir(1) C(21) 2.108(6) ?
N(1) C(1) 1.357(7) ?
N(1) C(3) 1.391(8) ?
N(1) C(4) 1.482(8) ?
N(2) C(1) 1.352(7) ?
N(2) C(2) 1.410(7) ?
N(2) C(5) 1.472(7) ?
C(2) C(3) 1.345(9) ?
C(2) C(7) 1.488(9) ?
C(3) C(6) 1.487(9) ?
C(4) C(8) 1.54(1) ?
C(4) C(21) 1.52(1) ?
C(4) H(7) 0.94 no
C(5) C(9) 1.526(9) ?
C(5) C(10) 1.513(9) ?
C(5) H(11) 0.95 no
C(6) H(1) 0.95 no
C(6) H(2) 0.94 no
C(6) H(3) 0.96 no
C(7) H(4) 0.95 no
C(7) H(5) 0.95 no
C(7) H(6) 0.95 no
C(8) H(8) 0.96 no
C(8) H(9) 0.94 no
C(8) H(10) 0.94 no
C(9) H(15) 0.96 no
C(9) H(16) 0.95 no
C(9) H(17) 0.95 no
C(10) H(12) 0.94 no
C(10) H(13) 0.96 no
C(10) H(14) 0.95 no
C(11) C(12) 1.31(2) ?
C(11) C(15) 1.35(1) ?
C(11) C(16) 1.54(2) ?
C(12) C(13) 1.37(2) ?
C(12) C(17) 1.51(1) ?
C(13) C(14) 1.48(1) ?
C(13) C(18) 1.47(1) ?
C(14) C(15) 1.41(1) ?
C(14) C(19) 1.47(1) ?
C(15) C(20) 1.49(1) ?
C(16) H(32) 1.04 no
C(16) H(33) 0.98 no
C(16) H(34) 0.90 no
C(17) H(23) 0.92 no
C(17) H(24) 1.02 no
C(17) H(25) 0.93 no
C(18) H(29) 0.96 no
C(18) H(30) 0.85 no
C(18) H(31) 1.06 no
C(19) H(20) 0.96 no
C(19) H(21) 0.95 no
C(19) H(22) 0.96 no
C(20) H(26) 0.97 no
C(20) H(27) 0.94 no
C(20) H(28) 0.98 no
C(21) H(18) 0.96 no
C(21) H(19) 0.97 no

loop_
_geom_contact_atom_site_label_1
_geom_contact_atom_site_label_2
_geom_contact_distance
_geom_contact_site_symmetry_2
_geom_contact_publ_flag
Cl(1) H(5) 3.0104 7_544 no
C(2) H(4) 2.7845 7_544 no
C(3) H(4) 2.9489 7_544 no
C(4) H(1) 2.9681 7_544 no
C(9) C(17) 3.45(1) 4_554 no
C(10) H(29) 3.0212 4 no
C(21) H(1) 2.9973 7_544 no
H(1) H(19) 2.2620 7_545 no
H(1) H(7) 2.3748 7_545 no
H(3) H(33) 2.6922 7_544 no
H(4) H(15) 2.5566 7_545 no
H(5) H(12) 2.6179 7_544 no
H(9) H(32) 2.5522 5_556 no
H(14) H(29) 2.4351 4 no
H(14) H(16) 2.5580 4 no
H(25) H(30) 2.5581 7 no

loop_
_geom_torsion_atom_site_label_1
_geom_torsion_atom_site_label_2
_geom_torsion_atom_site_label_3
_geom_torsion_atom_site_label_4
_geom_torsion
_geom_torsion_publ_flag
Ir(1) C(1) N(1) C(3) 176.7(4) no
Ir(1) C(1) N(1) C(4) -5.9(7) no
Ir(1) C(1) N(2) C(2) -176.0(5) no
Ir(1) C(1) N(2) C(5) -3.4(9) no
Ir(1) C(11) C(12) C(13) 59.9(8) no
Ir(1) C(11) C(12) C(17) -124(1) no
Ir(1) C(11) C(15) C(14) -62.8(5) no
Ir(1) C(11) C(15) C(20) 122.0(9) no
Ir(1) C(12) C(11) C(15) -66.0(7) no
Ir(1) C(12) C(11) C(16) 127.0(9) no
Ir(1) C(12) C(13) C(14) 60.7(6) no
Ir(1) C(12) C(13) C(18) -120(1) no
Ir(1) C(13) C(12) C(11) -57.2(7) no
Ir(1) C(13) C(12) C(17) 127(1) no
Ir(1) C(13) C(14) C(15) 63.5(5) no
Ir(1) C(13) C(14) C(19) -123.9(9) no
Ir(1) C(14) C(13) C(12) -63.3(7) no
Ir(1) C(14) C(13) C(18) 117.3(9) no
Ir(1) C(14) C(15) C(11) 61.4(6) no
Ir(1) C(14) C(15) C(20) -123.4(8) no
Ir(1) C(15) C(11) C(12) 69.1(8) no
Ir(1) C(15) C(11) C(16) -124.2(9) no
Ir(1) C(15) C(14) C(13) -65.0(5) no
Ir(1) C(15) C(14) C(19) 122.0(9) no
Ir(1) C(21) C(4) N(1) -28.3(7) no
Ir(1) C(21) C(4) C(8) 89.6(6) no
Cl(1) Ir(1) C(1) N(1) -96.8(5) no
Cl(1) Ir(1) C(1) N(2) 79.2(6) no
Cl(1) Ir(1) C(11) C(12) -15(1) no
Cl(1) Ir(1) C(11) C(15) 102.8(9) no
Cl(1) Ir(1) C(11) C(16) -137(2) no
Cl(1) Ir(1) C(12) C(11) 172.0(6) no
Cl(1) Ir(1) C(12) C(13) 51.8(8) no
Cl(1) Ir(1) C(12) C(17) -64(2) no
Cl(1) Ir(1) C(13) C(12) -136.0(8) no
Cl(1) Ir(1) C(13) C(14) 107.0(5) no
Cl(1) Ir(1) C(13) C(18) -9(2) no
Cl(1) Ir(1) C(14) C(13) -79.1(6) no
Cl(1) Ir(1) C(14) C(15) 169.2(5) no
Cl(1) Ir(1) C(14) C(19) 48(1) no
Cl(1) Ir(1) C(15) C(11) -134.2(7) no
Cl(1) Ir(1) C(15) C(14) -16.6(7) no
Cl(1) Ir(1) C(15) C(20) 105(1) no
Cl(1) Ir(1) C(21) C(4) 107.4(5) no
N(1) C(1) Ir(1) C(11) 108.4(6) no
N(1) C(1) Ir(1) C(12) 144.8(7) no
N(1) C(1) Ir(1) C(13) 171.8(5) no
N(1) C(1) Ir(1) C(14) 109(2) no
N(1) C(1) Ir(1) C(15) 78.4(6) no
N(1) C(1) Ir(1) C(21) -8.7(5) no
N(1) C(1) N(2) C(2) 0.3(7) no
N(1) C(1) N(2) C(5) 173.0(5) no
N(1) C(3) C(2) N(2) -0.2(7) no
N(1) C(3) C(2) C(7) 177.8(6) no
N(2) C(1) Ir(1) C(11) -75.7(8) no
N(2) C(1) Ir(1) C(12) -39.2(9) no
N(2) C(1) Ir(1) C(13) -12.2(9) no
N(2) C(1) Ir(1) C(14) -75(2) no
N(2) C(1) Ir(1) C(15) -105.7(7) no
N(2) C(1) Ir(1) C(21) 167.3(7) no
N(2) C(1) N(1) C(3) -0.4(7) no
N(2) C(1) N(1) C(4) 177.0(5) no
N(2) C(2) C(3) C(6) 174.7(6) no
C(1) Ir(1) C(11) C(12) 99.5(8) no
C(1) Ir(1) C(11) C(15) -142.3(6) no
C(1) Ir(1) C(11) C(16) -22(2) no
C(1) Ir(1) C(12) C(11) -92.1(7) no
C(1) Ir(1) C(12) C(13) 147.7(7) no
C(1) Ir(1) C(12) C(17) 32(2) no
C(1) Ir(1) C(13) C(12) -47.7(9) no
C(1) Ir(1) C(13) C(14) -164.7(5) no
C(1) Ir(1) C(13) C(18) 79(2) no
C(1) Ir(1) C(14) C(13) 74(2) no
C(1) Ir(1) C(14) C(15) -37(2) no
C(1) Ir(1) C(14) C(19) -159(2) no
C(1) Ir(1) C(15) C(11) 53.4(8) no
C(1) Ir(1) C(15) C(14) 171.0(5) no
C(1) Ir(1) C(15) C(20) -68(1) no
C(1) Ir(1) C(21) C(4) 20.9(5) no
C(1) N(1) C(3) C(2) 0.4(7) no
C(1) N(1) C(3) C(6) -175.0(6) no
C(1) N(1) C(4) C(8) -99.9(7) no
C(1) N(1) C(4) C(21) 22.2(8) no
C(1) N(2) C(2) C(3) -0.1(7) no
C(1) N(2) C(2) C(7) -178.2(6) no
C(1) N(2) C(5) C(9) -106.6(6) no
C(1) N(2) C(5) C(10) 125.5(6) no
C(2) N(2) C(5) C(9) 64.7(8) no
C(2) N(2) C(5) C(10) -63.1(8) no
C(2) C(3) N(1) C(4) -176.5(6) no
C(3) N(1) C(4) C(8) 76.9(9) no
C(3) N(1) C(4) C(21) -160.9(6) no
C(3) C(2) N(2) C(5) -172.3(5) no
C(4) N(1) C(3) C(6) 8(1) no
C(4) C(21) Ir(1) C(11) -81.8(6) no
C(4) C(21) Ir(1) C(12) -88(1) no
C(4) C(21) Ir(1) C(13) -159.7(5) no
C(4) C(21) Ir(1) C(14) -149.1(5) no
C(4) C(21) Ir(1) C(15) -112.1(5) no
C(5) N(2) C(2) C(7) 9.6(9) no
C(6) C(3) C(2) C(7) -7(1) no
C(11) Ir(1) C(12) C(13) -120.1(9) no
C(11) Ir(1) C(12) C(17) 124(3) no
C(11) Ir(1) C(13) C(12) 34.7(6) no
C(11) Ir(1) C(13) C(14) -82.3(6) no
C(11) Ir(1) C(13) C(18) 162(2) no
C(11) Ir(1) C(14) C(13) 75.1(7) no
C(11) Ir(1) C(14) C(15) -36.6(6) no
C(11) Ir(1) C(14) C(19) -158(2) no
C(11) Ir(1) C(15) C(14) 117.6(8) no
C(11) Ir(1) C(15) C(20) -121(2) no
C(11) C(12) Ir(1) C(13) 120.1(9) no
C(11) C(12) Ir(1) C(14) 80.8(6) no
C(11) C(12) Ir(1) C(15) 37.4(6) no
C(11) C(12) Ir(1) C(21) 9(2) no
C(11) C(12) C(13) C(14) 3(1) no
C(11) C(12) C(13) C(18) -177(1) no
C(11) C(15) Ir(1) C(12) -35.4(7) no
C(11) C(15) Ir(1) C(13) -76.1(7) no
C(11) C(15) Ir(1) C(14) -117.6(8) no
C(11) C(15) Ir(1) C(21) 132.4(7) no
C(11) C(15) C(14) C(13) -3.7(8) no
C(11) C(15) C(14) C(19) -176.6(8) no
C(12) Ir(1) C(11) C(15) 118(1) no
C(12) Ir(1) C(11) C(16) -122(2) no
C(12) Ir(1) C(13) C(14) -117.0(9) no
C(12) Ir(1) C(13) C(18) 127(2) no
C(12) Ir(1) C(14) C(13) 35.8(6) no
C(12) Ir(1) C(14) C(15) -75.9(7) no
C(12) Ir(1) C(14) C(19) 162(2) no
C(12) Ir(1) C(15) C(14) 82.3(7) no
C(12) Ir(1) C(15) C(20) -156(1) no
C(12) C(11) Ir(1) C(13) -35.5(7) no
C(12) C(11) Ir(1) C(14) -80.3(8) no
C(12) C(11) Ir(1) C(15) -118(1) no
C(12) C(11) Ir(1) C(21) -175.3(7) no
C(12) C(11) C(15) C(14) 6(1) no
C(12) C(11) C(15) C(20) -168.9(9) no
C(12) C(13) Ir(1) C(14) 117.0(9) no
C(12) C(13) Ir(1) C(15) 76.8(7) no
C(12) C(13) Ir(1) C(21) 133.2(9) no
C(12) C(13) C(14) C(15) 0.2(9) no
C(12) C(13) C(14) C(19) 172.9(9) no
C(13) Ir(1) C(11) C(15) 82.6(6) no
C(13) Ir(1) C(11) C(16) -157(2) no
C(13) Ir(1) C(12) C(17) -116(3) no
C(13) Ir(1) C(14) C(15) -111.7(7) no
C(13) Ir(1) C(14) C(19) 127(2) no
C(13) Ir(1) C(15) C(14) 41.5(6) no
C(13) Ir(1) C(15) C(20) 163(1) no
C(13) C(12) Ir(1) C(14) -39.4(7) no
C(13) C(12) Ir(1) C(15) -82.8(7) no
C(13) C(12) Ir(1) C(21) -111(2) no
C(13) C(12) C(11) C(15) -6(1) no
C(13) C(12) C(11) C(16) -173.1(8) no
C(13) C(14) Ir(1) C(15) 111.7(7) no
C(13) C(14) Ir(1) C(21) -170.5(6) no
C(13) C(14) C(15) C(20) 171.6(8) no
C(14) Ir(1) C(11) C(15) 37.8(5) no
C(14) Ir(1) C(11) C(16) 158(2) no
C(14) Ir(1) C(12) C(17) -155(3) no
C(14) Ir(1) C(13) C(18) -116(2) no
C(14) Ir(1) C(15) C(20) 121(1) no
C(14) C(13) Ir(1) C(15) -40.2(5) no
C(14) C(13) Ir(1) C(21) 16.1(9) no
C(14) C(13) C(12) C(17) -172.8(9) no
C(14) C(15) Ir(1) C(21) -109.9(5) no
C(14) C(15) C(11) C(16) 173.0(8) no
C(15) Ir(1) C(11) C(16) 120(2) no
C(15) Ir(1) C(12) C(17) 162(3) no
C(15) Ir(1) C(13) C(18) -156(2) no
C(15) Ir(1) C(14) C(19) -122(2) no
C(15) C(11) Ir(1) C(21) -57.1(7) no
C(15) C(11) C(12) C(17) 170(1) no
C(15) C(14) Ir(1) C(21) 77.9(5) no
C(15) C(14) C(13) C(18) -179.2(9) no
C(16) C(11) Ir(1) C(21) 63(2) no
C(16) C(11) C(12) C(17) 3(2) no
C(16) C(11) C(15) C(20) -2(1) no
C(17) C(12) Ir(1) C(21) 133(2) no
C(17) C(12) C(13) C(18) 7(2) no
C(18) C(13) Ir(1) C(21) -100(2) no
C(18) C(13) C(14) C(19) -7(1) no
C(19) C(14) Ir(1) C(21) -44(1) no
C(19) C(14) C(15) C(20) -1(1) no
C(20) C(15) Ir(1) C(21) 11(1) no
